data_4517551
loop_
_publ_author_name
'Cheng, Shengxian'
'Li, Kedi'
'Hu, Jieying'
'He, Jun'
'Zeller, Matthias'
'Xu, Zhengtao'

_publ_section_title
;
 Building Conjugated Donor-Acceptor Cross-Links into Metal-Organic
 Frameworks for Photo- and Electroactivity.
;
_journal_name_full 'ACS applied materials &amp; interfaces'
_journal_paper_doi 10.1021/acsami.0c01634
_journal_year 2020
_chemical_formula_sum 'C280 H198 N2 O56 Zr6'
_chemical_formula_weight 5033.71
_space_group_crystal_system tetragonal
_space_group_IT_number 128
_space_group_name_Hall '-P 4 2n'
_space_group_name_H-M_alt 'P 4/m n c'
_atom_sites_solution_hydrogens mixed
_atom_sites_solution_primary direct
_atom_sites_solution_secondary difmap
_audit_creation_method SHELXL-2018/3
_cell_angle_alpha 90
_cell_angle_beta 90
_cell_angle_gamma 90
_cell_formula_units_Z 2
_cell_length_a 24.7582(14)
_cell_length_b 24.7582(14)
_cell_length_c 31.9322(19)
_cell_measurement_reflns_used 9548
_cell_measurement_temperature 150(2)
_cell_measurement_theta_max 28.2708
_cell_measurement_theta_min 2.6024
_cell_volume 19573(2)
_computing_cell_refinement 'SAINT V8.38A (Bruker, 2016)'
_computing_data_collection 'Apex3 v2018.1-0 (Bruker, 2018)'
_computing_data_reduction 'SAINT V8.38A (Bruker, 2016)'
_computing_structure_refinement
;  
SHELXL-2018/3 (Sheldrick, 2015, 2018), 
SHELXLE Rev904 (H\"ubschle et al., 2011)
;
_computing_structure_solution 'SHELXS-97 (Sheldrick, 2008)'
_diffrn_ambient_temperature 150(2)
_diffrn_measured_fraction_theta_full 0.999
_diffrn_measured_fraction_theta_max 0.997
_diffrn_measurement_device_type 'Bruker AXS D8 Quest CMOS diffractometer'
_diffrn_measurement_method 'omega and phi scans'
_diffrn_radiation_monochromator 'Triumph curved graphite crystal'
_diffrn_radiation_type MoK\a
_diffrn_radiation_wavelength 0.71073
_diffrn_reflns_av_R_equivalents 0.0545
_diffrn_reflns_av_unetI/netI 0.0209
_diffrn_reflns_Laue_measured_fraction_full 0.999
_diffrn_reflns_Laue_measured_fraction_max 0.997
_diffrn_reflns_limit_h_max 33
_diffrn_reflns_limit_h_min -32
_diffrn_reflns_limit_k_max 33
_diffrn_reflns_limit_k_min -32
_diffrn_reflns_limit_l_max 42
_diffrn_reflns_limit_l_min -42
_diffrn_reflns_number 223570
_diffrn_reflns_point_group_measured_fraction_full 0.999
_diffrn_reflns_point_group_measured_fraction_max 0.997
_diffrn_reflns_theta_full 25.242
_diffrn_reflns_theta_max 28.296
_diffrn_reflns_theta_min 2.327
_diffrn_source 'sealed tube X-ray source'
_exptl_absorpt_coefficient_mu 0.205
_exptl_absorpt_correction_T_max 0.7457
_exptl_absorpt_correction_T_min 0.6618
_exptl_absorpt_correction_type multi-scan
_exptl_absorpt_process_details
;
 SADABS 2016/2: Krause, L., Herbst-Irmer, R., Sheldrick G.M. & Stalke D.,
 J. Appl. Cryst. 48 (2015) 3-10
;
_exptl_crystal_colour orange
_exptl_crystal_density_diffrn 0.854
_exptl_crystal_description prism
_exptl_crystal_F_000 5160
_exptl_crystal_size_max 0.290
_exptl_crystal_size_mid 0.210
_exptl_crystal_size_min 0.200
_refine_diff_density_max 1.884
_refine_diff_density_min -0.609
_refine_diff_density_rms 0.123
_refine_ls_extinction_coef 0.0089(8)
_refine_ls_extinction_expression Fc^*^=kFc[1+0.001xFc^2^\l^3^/sin(2\q)]^-1/4^
_refine_ls_extinction_method 'SHELXL-2018/3 (Sheldrick 2018)'
_refine_ls_goodness_of_fit_ref 1.090
_refine_ls_hydrogen_treatment mixed
_refine_ls_matrix_type full
_refine_ls_number_parameters 832
_refine_ls_number_reflns 12366
_refine_ls_number_restraints 1752
_refine_ls_restrained_S_all 1.126
_refine_ls_R_factor_all 0.1043
_refine_ls_R_factor_gt 0.0933
_refine_ls_shift/su_max 0.016
_refine_ls_shift/su_mean 0.000
_refine_ls_structure_factor_coef Fsqd
_refine_ls_weighting_details 'w=1/[\s^2^(Fo^2^)+(0.1684P)^2^+35.4396P] where P=(Fo^2^+2Fc^2^)/3'
_refine_ls_weighting_scheme calc
_refine_ls_wR_factor_gt 0.2745
_refine_ls_wR_factor_ref 0.2876
_reflns_Friedel_coverage 0.000
_reflns_number_gt 10520
_reflns_number_total 12366
_reflns_threshold_expression 'I > 2\s(I)'
_cod_data_source_file am0c01634_si_002.cif
_cod_data_source_block bf_ome_mof_h_0m_sq
_cod_original_cell_volume 19573(3)
_cod_database_code 4517551
_shelx_shelxl_version_number 2018/3
_shelx_space_group_comment
;
The symmetry employed for this shelxl refinement is uniquely defined
by the following loop, which should always be used as a source of
symmetry information in preference to the above space-group names.
They are only intended as comments.
;
_shelx_estimated_absorpt_t_min 0.943
_shelx_estimated_absorpt_t_max 0.960

loop_
_space_group_symop_operation_xyz
'x, y, z'
'-y, x, z'
'-x, -y, z'
'y, -x, z'
'x+1/2, -y+1/2, -z+1/2'
'y+1/2, x+1/2, -z+1/2'
'-x+1/2, y+1/2, -z+1/2'
'-y+1/2, -x+1/2, -z+1/2'
'-x, -y, -z'
'y, -x, -z'
'x, y, -z'
'-y, x, -z'
'-x-1/2, y-1/2, z-1/2'
'-y-1/2, -x-1/2, z-1/2'
'x-1/2, -y-1/2, z-1/2'
'y-1/2, x-1/2, z-1/2'

loop_
_atom_site_label
_atom_site_type_symbol
_atom_site_fract_x
_atom_site_fract_y
_atom_site_fract_z
_atom_site_U_iso_or_equiv
_atom_site_adp_type
_atom_site_occupancy
_atom_site_site_symmetry_order
_atom_site_calc_flag
_atom_site_refinement_flags_posn
_atom_site_refinement_flags_adp
_atom_site_refinement_flags_occupancy
_atom_site_disorder_assembly
_atom_site_disorder_group
Zr1 Zr 0.000000 0.000000 0.07733(2) 0.02031(18) Uani 1 4 d DS T P . .
C8 C 0.2526(4) 0.1632(4) 0.2136(3) 0.122(2) Uani 1 1 d D U . . .
C9 C 0.2809(4) 0.1894(4) 0.2365(3) 0.126(3) Uani 1 1 d D U . . .
Zr2 Zr 0.08435(5) 0.05211(6) 0.000000 0.0220(3) Uani 0.25 1 d DS TU P A -1
O1 O 0.0234(3) 0.0761(2) 0.04233(19) 0.0388(13) Uani 0.5 1 d D U P A -1
O5 O 0.1699(3) 0.0289(5) 0.0061(5) 0.045(2) Uani 0.25 1 d D U P A -1
C28 C 0.1984(6) 0.0085(6) 0.0346(6) 0.057(3) Uani 0.25 1 d D U P A -1
H28 H 0.182745 -0.006479 0.059134 0.069 Uiso 0.25 1 calc R U P A -1
N1 N 0.2592(7) 0.0089(7) 0.0279(7) 0.071(3) Uani 0.25 1 d . U P A -1
C29 C 0.2758(7) 0.0325(7) -0.0101(7) 0.075(3) Uani 0.25 1 d D U P A -1
H29A H 0.260616 0.069476 -0.010381 0.090 Uiso 0.25 1 calc R U P A -1
H29B H 0.257108 0.012331 -0.032624 0.090 Uiso 0.25 1 calc R U P A -1
C30 C 0.3326(9) 0.0376(10) -0.0234(7) 0.097(5) Uani 0.25 1 d D U P A -1
H30A H 0.334145 0.055278 -0.050842 0.146 Uiso 0.25 1 calc R U P A -1
H30B H 0.352460 0.059318 -0.002882 0.146 Uiso 0.25 1 calc R U P A -1
H30C H 0.348918 0.001637 -0.025333 0.146 Uiso 0.25 1 calc R U P A -1
C31 C 0.2902(8) 0.0010(12) 0.0635(9) 0.080(3) Uani 0.25 1 d D U P A -1
H31A H 0.279337 -0.033601 0.076571 0.096 Uiso 0.25 1 calc R U P A -1
H31B H 0.281840 0.030154 0.083745 0.096 Uiso 0.25 1 calc R U P A -1
C32 C 0.3509(8) -0.0001(14) 0.0567(8) 0.099(5) Uani 0.25 1 d D U P A -1
H32A H 0.369156 -0.005832 0.083533 0.148 Uiso 0.25 1 calc R U P A -1
H32B H 0.360046 -0.029529 0.037444 0.148 Uiso 0.25 1 calc R U P A -1
H32C H 0.362555 0.034391 0.044637 0.148 Uiso 0.25 1 calc R U P A -1
O6 O 0.1814(6) -0.0146(7) -0.0701(5) 0.055(3) Uani 0.25 1 d D U P B -1
H6A H 0.151(2) -0.027(4) -0.064(4) 0.083 Uiso 0.25 1 d D U P C -1
H6B H 0.191(6) 0.006(8) -0.051(3) 0.083 Uiso 0.25 1 d D U P D -1
O4 O 0.1026(5) 0.1395(4) 0.000000 0.064(3) Uani 0.25 1 d DS U P A -1
H4 H 0.112725 0.162020 0.018904 0.096 Uiso 0.5 1 d DR U P A -1
O2 O 0.06837(11) 0.03474(12) 0.11365(8) 0.0469(6) Uani 0.5 1 d D U P A -1
O3 O 0.1188(4) 0.0753(4) 0.0632(2) 0.064(2) Uani 0.5 1 d D U P A -1
C1 C 0.1079(3) 0.0624(3) 0.1000(3) 0.0633(18) Uani 0.5 1 d D U P A -1
C2 C 0.1466(4) 0.0823(5) 0.1322(3) 0.0772(19) Uani 0.5 1 d DG U P A -1
C3 C 0.1988(4) 0.0948(5) 0.1196(3) 0.086(2) Uani 0.5 1 d DG U P A -1
H3 H 0.210877 0.085122 0.092356 0.104 Uiso 0.5 1 calc R U P A -1
C4 C 0.2335(3) 0.1214(5) 0.1469(4) 0.105(2) Uani 0.5 1 d DG U P A -1
C5 C 0.2159(4) 0.1356(6) 0.1867(3) 0.105(2) Uani 0.5 1 d DG U P A -1
C6 C 0.1636(4) 0.1231(5) 0.1993(3) 0.101(2) Uani 0.5 1 d DG U P A -1
C7 C 0.1290(3) 0.0965(5) 0.1720(3) 0.085(2) Uani 0.5 1 d DG U P A -1
H7 H 0.093230 0.087933 0.180589 0.102 Uiso 0.5 1 calc R U P A -1
C10 C 0.2858(4) 0.1370(3) 0.1295(2) 0.127(3) Uani 0.5 1 d D U P A -1
C11 C 0.3297(2) 0.15003(11) 0.11486(11) 0.152(3) Uani 0.5 1 d D U P A -1
C12 C 0.38240(16) 0.15805(8) 0.09859(8) 0.183(4) Uani 0.5 1 d DG U P A -1
C13 C 0.41516(16) 0.19434(13) 0.12000(12) 0.199(4) Uani 0.5 1 d DG U P A -1
H13 H 0.401857 0.212280 0.144189 0.239 Uiso 0.5 1 calc R U P A -1
C14 C 0.46736(16) 0.20438(10) 0.10601(15) 0.225(4) Uani 0.5 1 d DG U P A -1
H14 H 0.489748 0.229177 0.120641 0.270 Uiso 0.5 1 calc R U P A -1
C15 C 0.48682(16) 0.17812(14) 0.07061(11) 0.236(4) Uani 0.5 1 d DG U P A -1
C16 C 0.45407(16) 0.1418(2) 0.04920(9) 0.228(5) Uani 0.5 1 d DG U P A -1
H16 H 0.467370 0.123893 0.025010 0.273 Uiso 0.5 1 calc R U P A -1
C17 C 0.40186(16) 0.13180(16) 0.06319(10) 0.210(5) Uani 0.5 1 d DG U P A -1
H17 H 0.379478 0.106995 0.048557 0.252 Uiso 0.5 1 calc R U P A -1
O7 O 0.5406(2) 0.18944(11) 0.05717(11) 0.260(6) Uani 0.5 1 d D U P A -1
C18 C 0.5802(10) 0.2145(17) 0.0879(9) 0.275(11) Uani 0.5 1 d D U P A -1
H18A H 0.615159 0.219793 0.074126 0.413 Uiso 0.5 1 calc R U P A -1
H18B H 0.566224 0.249480 0.097415 0.413 Uiso 0.5 1 calc R U P A -1
H18C H 0.584712 0.190487 0.112048 0.413 Uiso 0.5 1 calc R U P A -1
C19 C 0.1452(5) 0.1388(5) 0.2395(4) 0.126(3) Uani 0.5 1 d D U P A -1
C20 C 0.1296(7) 0.1520(8) 0.2733(4) 0.148(3) Uani 0.5 1 d D U P A -1
C21 C 0.11713(12) 0.17469(12) 0.3135(3) 0.185(4) Uani 0.5 1 d DG U P A -1
C22 C 0.15059(18) 0.21436(17) 0.3301(3) 0.204(5) Uani 0.5 1 d DG U P A -1
H22 H 0.174476 0.233749 0.312326 0.244 Uiso 0.5 1 calc R U P A -1
C23 C 0.1491(2) 0.22566(16) 0.3727(3) 0.221(5) Uani 0.5 1 d DG U P A -1
H23 H 0.171956 0.252772 0.384080 0.265 Uiso 0.5 1 calc R U P A -1
C24 C 0.11413(14) 0.19729(14) 0.3987(3) 0.238(5) Uani 0.5 1 d DG U P A -1
C25 C 0.08067(16) 0.1576(2) 0.3821(3) 0.229(6) Uani 0.5 1 d DG U P A -1
H25 H 0.056784 0.138240 0.399902 0.274 Uiso 0.5 1 calc R U P A -1
C26 C 0.08217(18) 0.1463(2) 0.3395(3) 0.211(5) Uani 0.5 1 d DG U P A -1
H26 H 0.059303 0.119217 0.328148 0.253 Uiso 0.5 1 calc R U P A -1
O8 O 0.11253(12) 0.20883(13) 0.4425(3) 0.266(7) Uani 0.5 1 d D U P A -1
C27 C 0.0773(15) 0.2480(15) 0.4645(9) 0.304(12) Uani 0.5 1 d D U P A -1
H27A H 0.085282 0.247140 0.494606 0.457 Uiso 0.5 1 calc R U P A -1
H27B H 0.084052 0.284372 0.453649 0.457 Uiso 0.5 1 calc R U P A -1
H27C H 0.039412 0.238338 0.459961 0.457 Uiso 0.5 1 calc R U P A -1
Zr2B Zr 0.09466(5) 0.03604(6) 0.000000 0.0251(3) Uani 0.25 1 d DS TU P A -2
O1B O 0.0201(2) 0.0563(2) 0.03288(17) 0.0328(11) Uani 0.5 1 d D U P A -2
H1B H 0.029(4) 0.086(2) 0.045(2) 0.049 Uiso 0.5 1 d D U P E -2
O4B O 0.1252(4) 0.1185(4) 0.000000 0.065(3) Uani 0.25 1 d DS U P A -2
H4B H 0.138933 0.144617 0.013238 0.097 Uiso 0.5 1 d DR U P A -2
O2B O 0.06837(11) 0.03474(12) 0.11365(8) 0.0469(6) Uani 0.5 1 d D U P A -2
O3B O 0.1287(4) 0.0520(4) 0.0633(2) 0.064(2) Uani 0.5 1 d D U P A -2
C1B C 0.1120(4) 0.0539(3) 0.1000(3) 0.0621(18) Uani 0.5 1 d D U P A -2
C2B C 0.1485(4) 0.0822(5) 0.1304(3) 0.0779(19) Uani 0.5 1 d DG U P A -2
C3B C 0.1922(4) 0.1117(5) 0.1155(2) 0.085(2) Uani 0.5 1 d DG U P A -2
H3B H 0.197841 0.115209 0.086189 0.102 Uiso 0.5 1 calc R U P A -2
C4B C 0.2277(4) 0.1361(5) 0.1434(3) 0.103(2) Uani 0.5 1 d DG U P A -2
C5B C 0.2195(4) 0.1309(5) 0.1863(3) 0.106(2) Uani 0.5 1 d DG U P A -2
C6B C 0.1758(4) 0.1014(5) 0.2012(2) 0.103(2) Uani 0.5 1 d DG U P A -2
C7B C 0.1403(4) 0.0770(4) 0.1733(3) 0.084(2) Uani 0.5 1 d DG U P A -2
H7B H 0.110452 0.056832 0.183506 0.101 Uiso 0.5 1 calc R U P A -2
C10B C 0.2748(5) 0.1641(5) 0.1266(4) 0.128(3) Uani 0.5 1 d D U P A -2
C11B C 0.3143(6) 0.1877(8) 0.1124(5) 0.155(3) Uani 0.5 1 d D U P A -2
C12B C 0.36067(18) 0.21615(11) 0.09681(13) 0.185(4) Uani 0.5 1 d DG U P A -2
C13B C 0.38680(18) 0.2531(3) 0.1225(3) 0.210(5) Uani 0.5 1 d DG U P A -2
H13B H 0.369880 0.265330 0.147506 0.252 Uiso 0.5 1 calc R U P A -2
C14B C 0.43768(18) 0.2723(2) 0.1117(4) 0.230(5) Uani 0.5 1 d DG U P A -2
H14B H 0.455537 0.297621 0.129274 0.276 Uiso 0.5 1 calc R U P A -2
C15B C 0.46243(17) 0.2545(2) 0.0752(3) 0.237(4) Uani 0.5 1 d DG U P A -2
C16B C 0.43630(18) 0.2175(5) 0.04944(13) 0.227(4) Uani 0.5 1 d DG U P A -2
H16B H 0.453217 0.205327 0.024459 0.272 Uiso 0.5 1 calc R U P A -2
C17B C 0.38542(18) 0.1983(4) 0.06027(18) 0.205(4) Uani 0.5 1 d DG U P A -2
H17B H 0.367560 0.173036 0.042691 0.246 Uiso 0.5 1 calc R U P A -2
O7B O 0.51488(19) 0.27418(11) 0.06388(13) 0.265(6) Uani 0.5 1 d D U P A -2
C18B C 0.5225(13) 0.3335(7) 0.0528(13) 0.292(12) Uani 0.5 1 d D U P A -2
H18D H 0.560450 0.340124 0.045909 0.438 Uiso 0.5 1 calc R U P A -2
H18E H 0.499819 0.342517 0.028635 0.438 Uiso 0.5 1 calc R U P A -2
H18F H 0.512002 0.355905 0.076746 0.438 Uiso 0.5 1 calc R U P A -2
C19B C 0.1646(2) 0.1060(2) 0.2447(3) 0.120(3) Uani 0.5 1 d D U P A -2
C20B C 0.15519(10) 0.10996(14) 0.2814(4) 0.142(3) Uani 0.5 1 d D U P A -2
C21B C 0.15925(7) 0.11850(10) 0.3261(3) 0.175(4) Uani 0.5 1 d DG U P A -2
C22B C 0.1878(2) 0.16069(16) 0.3444(3) 0.193(4) Uani 0.5 1 d DG U P A -2
H22B H 0.206231 0.186094 0.327219 0.232 Uiso 0.5 1 calc R U P A -2
C23B C 0.1895(2) 0.16571(17) 0.3877(3) 0.208(5) Uani 0.5 1 d DG U P A -2
H23B H 0.209018 0.194539 0.400175 0.249 Uiso 0.5 1 calc R U P A -2
C24B C 0.16256(9) 0.12853(13) 0.4128(3) 0.211(5) Uani 0.5 1 d DG U P A -2
C25B C 0.13397(18) 0.08635(17) 0.3945(3) 0.201(5) Uani 0.5 1 d DG U P A -2
H25B H 0.115571 0.060941 0.411617 0.242 Uiso 0.5 1 calc R U P A -2
C26B C 0.13232(19) 0.08133(16) 0.3511(3) 0.189(5) Uani 0.5 1 d DG U P A -2
H26B H 0.112784 0.052495 0.338663 0.226 Uiso 0.5 1 calc R U P A -2
O8B O 0.16378(10) 0.13300(15) 0.4572(4) 0.233(6) Uani 0.5 1 d D U P A -2
C27B C 0.2108(11) 0.1094(15) 0.4814(7) 0.284(11) Uani 0.5 1 d D U P A -2
H27D H 0.205500 0.115828 0.511440 0.427 Uiso 0.5 1 calc R U P A -2
H27E H 0.212841 0.070421 0.476229 0.427 Uiso 0.5 1 calc R U P A -2
H27F H 0.244431 0.126587 0.472313 0.427 Uiso 0.5 1 calc R U P A -2
O9 O 0.1785(4) -0.0453(7) 0.0677(5) 0.062(3) Uani 0.25 1 d D U P A -2
O10 O 0.1719(4) -0.0010(5) 0.0056(5) 0.054(3) Uani 0.25 1 d D U P A -2
C33 C 0.1977(5) -0.0210(9) 0.0359(5) 0.060(3) Uani 0.25 1 d D U P A -2
C34 C 0.2577(3) -0.0191(5) 0.0289(4) 0.070(3) Uani 0.25 1 d DG U P A -2
C35 C 0.2787(4) 0.0018(5) -0.0080(3) 0.072(3) Uani 0.25 1 d DG U P A -2
H35 H 0.255281 0.011023 -0.030487 0.087 Uiso 0.25 1 calc R U P A -2
C36 C 0.3341(5) 0.0092(5) -0.0122(3) 0.082(3) Uani 0.25 1 d DG U P A -2
C37 C 0.3684(3) -0.0042(5) 0.0207(4) 0.082(3) Uani 0.25 1 d DG U P A -2
C38 C 0.3474(4) -0.0251(6) 0.0576(4) 0.092(3) Uani 0.25 1 d DG U P A -2
C39 C 0.2920(5) -0.0325(6) 0.0617(3) 0.082(3) Uani 0.25 1 d DG U P A -2
H39 H 0.277566 -0.046805 0.086992 0.098 Uiso 0.25 1 calc R U P A -2
C40 C 0.4246(5) -0.0026(10) 0.0100(7) 0.077(4) Uani 0.25 1 d D U P A -2
C41 C 0.4735(6) -0.0005(10) 0.0104(8) 0.082(6) Uani 0.25 1 d D U P A -2
C42 C 0.3558(5) 0.0309(3) -0.0523(4) 0.104(5) Uani 0.25 1 d D U P A -2
C43 C 0.3734(5) 0.0490(4) -0.0859(4) 0.131(6) Uani 0.25 1 d D U P A -2
C44 C 0.4008(3) 0.06986(10) -0.12240(19) 0.161(6) Uani 0.25 1 d DG U P A -2
C45 C 0.4542(3) 0.08664(10) -0.1194(3) 0.176(7) Uani 0.25 1 d DG U P A -2
H45 H 0.473625 0.081581 -0.094030 0.211 Uiso 0.25 1 calc R U P A -2
C47 C 0.4793(3) 0.11084(11) -0.1535(4) 0.184(8) Uani 0.25 1 d DG U P A -2
H47 H 0.515835 0.122310 -0.151490 0.221 Uiso 0.25 1 calc R U P A -2
C48 C 0.4510(5) 0.11825(10) -0.1907(3) 0.194(7) Uani 0.25 1 d DG U P A -2
C49 C 0.3975(5) 0.10146(10) -0.19365(19) 0.185(8) Uani 0.25 1 d DG U P A -2
H49 H 0.378133 0.106523 -0.219027 0.223 Uiso 0.25 1 calc R U P A -2
C50 C 0.3724(3) 0.07727(10) -0.1595(2) 0.176(7) Uani 0.25 1 d DG U P A -2
H50 H 0.335922 0.065793 -0.161568 0.211 Uiso 0.25 1 calc R U P A -2
O11 O 0.4776(3) 0.14326(10) -0.2254(2) 0.209(9) Uani 0.25 1 d D U P A -2
C51 C 0.5374(11) 0.158(2) -0.2167(17) 0.224(13) Uani 0.25 1 d D U P A -2
H51A H 0.553044 0.174907 -0.241667 0.336 Uiso 0.25 1 calc R U P A -2
H51B H 0.539228 0.183336 -0.193146 0.336 Uiso 0.25 1 calc R U P A -2
H51C H 0.557635 0.125220 -0.209809 0.336 Uiso 0.25 1 calc R U P A -2
C52 C 0.3814(11) -0.0450(13) 0.0891(9) 0.117(5) Uani 0.25 1 d D U P A -2
C53 C 0.4099(4) -0.07434(8) 0.10959(19) 0.147(6) Uani 0.25 1 d D U P A -2
C54 C 0.4523(4) -0.08130(6) 0.14014(14) 0.173(7) Uani 0.25 1 d DG U P A -2
C55 C 0.5055(4) -0.06962(7) 0.12962(15) 0.183(7) Uani 0.25 1 d DG U P A -2
H55 H 0.513964 -0.057050 0.102293 0.219 Uiso 0.25 1 calc R U P A -2
C56 C 0.5462(4) -0.07633(9) 0.15908(18) 0.192(8) Uani 0.25 1 d DG U P A -2
H56 H 0.582617 -0.068353 0.151890 0.230 Uiso 0.25 1 calc R U P A -2
C57 C 0.5338(4) -0.09473(9) 0.19906(17) 0.198(8) Uani 0.25 1 d DG U P A -2
C58 C 0.4806(4) -0.10640(8) 0.20959(14) 0.192(8) Uani 0.25 1 d DG U P A -2
H58 H 0.472113 -0.118973 0.236912 0.230 Uiso 0.25 1 calc R U P A -2
C59 C 0.4398(4) -0.09969(7) 0.18012(14) 0.186(7) Uani 0.25 1 d DG U P A -2
H59 H 0.403458 -0.107671 0.187316 0.223 Uiso 0.25 1 calc R U P A -2
O12 O 0.5754(5) -0.10178(9) 0.2296(2) 0.210(9) Uani 0.25 1 d D U P A -2
C60 C 0.571(2) -0.136(2) 0.2676(12) 0.220(13) Uani 0.25 1 d D U P A -2
H60A H 0.604784 -0.134344 0.283519 0.330 Uiso 0.25 1 calc R U P A -2
H60B H 0.541131 -0.123281 0.285081 0.330 Uiso 0.25 1 calc R U P A -2
H60C H 0.564139 -0.173668 0.259250 0.330 Uiso 0.25 1 calc R U P A -2

loop_
_atom_site_aniso_label
_atom_site_aniso_U_11
_atom_site_aniso_U_22
_atom_site_aniso_U_33
_atom_site_aniso_U_23
_atom_site_aniso_U_13
_atom_site_aniso_U_12
Zr1 0.0208(2) 0.0208(2) 0.0194(3) 0.000 0.000 0.000
C8 0.119(4) 0.143(5) 0.104(4) -0.044(4) -0.038(4) -0.050(4)
C9 0.129(5) 0.144(6) 0.104(5) -0.051(5) -0.044(4) -0.047(5)
Zr2 0.0081(4) 0.0298(7) 0.0281(5) 0.000 0.000 0.000
O1 0.071(4) 0.012(2) 0.033(3) -0.006(2) 0.008(3) -0.006(3)
O5 0.014(3) 0.071(4) 0.050(5) -0.006(5) 0.007(3) -0.005(4)
C28 0.026(4) 0.080(5) 0.067(5) -0.004(5) -0.005(4) -0.005(5)
N1 0.038(4) 0.091(5) 0.083(5) -0.009(5) -0.006(4) 0.002(4)
C29 0.044(5) 0.095(6) 0.086(6) -0.008(6) 0.001(5) -0.008(5)
C30 0.076(8) 0.112(9) 0.104(9) -0.011(9) 0.012(8) -0.010(8)
C31 0.043(5) 0.097(6) 0.099(6) -0.005(6) -0.013(5) 0.003(5)
C32 0.059(8) 0.115(9) 0.123(9) 0.005(9) -0.023(8) 0.009(8)
O6 0.035(5) 0.072(6) 0.059(5) -0.001(5) 0.007(4) 0.001(5)
O4 0.069(5) 0.053(4) 0.071(5) 0.000(6) 0.000(6) -0.030(4)
O2 0.0405(13) 0.0682(17) 0.0319(12) -0.0068(11) -0.0084(10) -0.0194(12)
O3 0.058(4) 0.088(5) 0.045(3) -0.005(3) -0.009(3) -0.051(4)
C1 0.055(3) 0.091(4) 0.044(3) -0.009(3) -0.013(3) -0.031(3)
C2 0.070(3) 0.103(4) 0.058(3) -0.015(3) -0.020(3) -0.042(3)
C3 0.076(4) 0.109(5) 0.074(4) -0.016(4) -0.019(4) -0.044(4)
C4 0.092(4) 0.126(4) 0.098(4) -0.024(4) -0.030(3) -0.047(4)
C5 0.103(4) 0.124(4) 0.089(4) -0.033(4) -0.034(4) -0.042(4)
C6 0.106(4) 0.124(4) 0.074(4) -0.031(4) -0.027(3) -0.032(4)
C7 0.085(4) 0.108(5) 0.062(4) -0.016(4) -0.020(4) -0.032(4)
C10 0.100(5) 0.152(6) 0.128(5) -0.028(5) -0.031(4) -0.073(5)
C11 0.116(5) 0.178(7) 0.160(6) -0.029(6) -0.023(5) -0.087(6)
C12 0.146(6) 0.208(7) 0.196(7) -0.022(7) -0.002(6) -0.083(6)
C13 0.152(7) 0.224(8) 0.222(8) -0.015(8) 0.006(7) -0.092(7)
C14 0.177(8) 0.252(9) 0.246(8) -0.009(8) 0.019(7) -0.086(7)
C15 0.189(8) 0.264(9) 0.256(9) -0.009(8) 0.021(8) -0.082(8)
C16 0.188(9) 0.250(9) 0.244(9) -0.012(9) 0.017(8) -0.078(8)
C17 0.177(8) 0.230(9) 0.223(9) -0.017(9) 0.003(8) -0.078(8)
O7 0.211(11) 0.290(12) 0.280(12) -0.005(12) 0.022(11) -0.078(11)
C18 0.23(2) 0.30(2) 0.29(2) 0.00(2) -0.01(2) -0.082(19)
C19 0.138(6) 0.159(6) 0.082(5) -0.043(5) -0.029(5) -0.032(5)
C20 0.166(7) 0.187(7) 0.091(5) -0.047(6) -0.024(6) -0.029(6)
C21 0.210(8) 0.232(8) 0.113(7) -0.058(7) -0.010(7) -0.029(7)
C22 0.231(9) 0.254(10) 0.126(7) -0.061(8) -0.011(8) -0.022(8)
C23 0.249(10) 0.274(10) 0.139(8) -0.061(8) -0.004(8) -0.019(8)
C24 0.263(11) 0.290(11) 0.161(9) -0.066(10) 0.011(9) -0.021(9)
C25 0.251(12) 0.276(12) 0.159(10) -0.066(10) 0.007(10) -0.028(10)
C26 0.233(11) 0.258(11) 0.143(9) -0.061(10) 0.005(9) -0.032(9)
O8 0.290(14) 0.314(14) 0.195(12) -0.066(12) 0.023(12) -0.010(12)
C27 0.32(2) 0.34(2) 0.25(2) -0.05(2) 0.04(2) 0.00(2)
Zr2B 0.0073(5) 0.0388(8) 0.0291(5) 0.000 0.000 0.000
O1B 0.052(3) 0.014(2) 0.032(3) -0.0113(19) 0.001(2) -0.001(2)
O4B 0.057(5) 0.056(5) 0.081(6) 0.000(12) 0.000(12) -0.043(5)
O2B 0.0405(13) 0.0682(17) 0.0319(12) -0.0068(11) -0.0084(10) -0.0194(12)
O3B 0.049(4) 0.098(5) 0.044(3) -0.012(4) -0.009(3) -0.045(4)
C1B 0.053(3) 0.091(4) 0.042(3) -0.010(3) -0.017(3) -0.030(3)
C2B 0.071(3) 0.103(4) 0.060(3) -0.014(3) -0.019(3) -0.041(3)
C3B 0.075(4) 0.107(4) 0.072(4) -0.015(4) -0.021(3) -0.047(4)
C4B 0.089(4) 0.123(4) 0.096(4) -0.023(4) -0.032(3) -0.052(4)
C5B 0.103(4) 0.125(4) 0.090(4) -0.032(4) -0.033(4) -0.042(4)
C6B 0.108(4) 0.127(4) 0.075(4) -0.027(4) -0.030(3) -0.032(4)
C7B 0.085(4) 0.107(4) 0.062(4) -0.019(4) -0.021(3) -0.036(4)
C10B 0.102(5) 0.152(6) 0.130(5) -0.031(5) -0.029(5) -0.073(5)
C11B 0.120(5) 0.181(7) 0.162(6) -0.028(6) -0.018(5) -0.085(5)
C12B 0.144(6) 0.211(7) 0.199(7) -0.022(7) -0.004(6) -0.088(6)
C13B 0.165(8) 0.234(9) 0.230(9) -0.018(9) 0.007(8) -0.090(8)
C14B 0.183(9) 0.257(9) 0.250(9) -0.014(9) 0.018(8) -0.092(8)
C15B 0.189(8) 0.264(9) 0.259(9) -0.011(9) 0.025(8) -0.087(8)
C16B 0.182(8) 0.254(9) 0.245(8) -0.010(8) 0.018(7) -0.083(7)
C17B 0.168(7) 0.230(8) 0.217(8) -0.016(8) 0.006(7) -0.082(7)
O7B 0.215(11) 0.290(12) 0.290(12) -0.008(12) 0.034(11) -0.089(11)
C18B 0.26(2) 0.31(2) 0.31(2) 0.00(2) 0.02(2) -0.07(2)
C19B 0.133(5) 0.158(6) 0.070(4) -0.040(5) -0.038(4) -0.030(5)
C20B 0.162(7) 0.184(7) 0.081(5) -0.043(6) -0.032(5) -0.030(6)
C21B 0.202(8) 0.226(8) 0.097(6) -0.056(7) -0.020(6) -0.032(7)
C22B 0.225(9) 0.249(10) 0.106(7) -0.062(8) -0.020(8) -0.025(8)
C23B 0.240(10) 0.265(10) 0.118(8) -0.056(8) -0.016(8) -0.022(8)
C24B 0.244(11) 0.271(11) 0.119(8) -0.039(9) -0.017(9) -0.023(9)
C25B 0.227(11) 0.256(11) 0.121(9) -0.037(9) -0.014(9) -0.034(10)
C26B 0.214(10) 0.241(11) 0.111(8) -0.043(9) -0.015(9) -0.039(9)
O8B 0.263(13) 0.298(13) 0.138(10) -0.022(11) -0.022(10) -0.009(11)
C27B 0.30(2) 0.36(2) 0.19(2) 0.00(2) -0.015(19) 0.00(2)
O9 0.022(5) 0.089(8) 0.073(7) 0.002(7) -0.010(5) 0.007(6)
O10 0.020(3) 0.085(5) 0.056(6) 0.004(5) 0.004(4) 0.002(4)
C33 0.031(4) 0.082(5) 0.066(5) -0.002(5) -0.007(4) 0.003(4)
C34 0.039(4) 0.088(5) 0.083(4) -0.007(4) -0.007(4) 0.000(4)
C35 0.044(4) 0.092(5) 0.080(6) -0.012(5) 0.002(4) -0.001(5)
C36 0.058(5) 0.098(5) 0.091(6) -0.007(5) 0.009(4) -0.006(5)
C37 0.045(5) 0.101(6) 0.099(6) -0.005(5) -0.001(5) 0.002(5)
C38 0.065(5) 0.103(6) 0.107(5) -0.006(5) -0.011(5) 0.002(5)
C39 0.052(5) 0.097(6) 0.096(5) -0.007(5) -0.010(5) 0.003(5)
C40 0.041(6) 0.102(7) 0.089(8) -0.002(6) 0.001(6) -0.001(5)
C41 0.065(7) 0.096(8) 0.083(8) 0.002(5) 0.000(5) 0.000(5)
C42 0.085(7) 0.114(7) 0.112(7) -0.009(6) 0.017(6) -0.006(6)
C43 0.119(8) 0.137(8) 0.135(8) -0.003(6) 0.010(6) -0.007(6)
C44 0.157(8) 0.165(8) 0.162(8) 0.002(6) 0.005(6) -0.003(6)
C45 0.174(9) 0.178(9) 0.175(9) 0.004(7) 0.006(7) -0.003(7)
C47 0.182(9) 0.185(9) 0.185(9) 0.002(7) 0.004(7) -0.005(7)
C48 0.191(9) 0.196(9) 0.194(9) 0.001(6) 0.005(6) -0.004(6)
C49 0.183(9) 0.187(9) 0.186(9) 0.002(7) 0.006(7) -0.003(7)
C50 0.174(9) 0.178(9) 0.176(9) 0.003(7) 0.006(7) -0.003(7)
O11 0.204(11) 0.212(10) 0.211(11) 0.004(7) 0.002(7) -0.007(7)
C51 0.214(18) 0.230(18) 0.228(18) -0.001(15) 0.001(15) 0.012(15)
C52 0.099(7) 0.126(7) 0.126(7) -0.002(6) -0.012(6) 0.006(6)
C53 0.139(8) 0.151(8) 0.151(8) 0.001(7) -0.009(7) 0.004(7)
C54 0.170(8) 0.174(8) 0.176(8) 0.001(6) -0.003(6) 0.004(6)
C55 0.179(9) 0.185(9) 0.185(9) 0.001(7) -0.004(7) 0.005(7)
C56 0.190(10) 0.193(9) 0.192(10) 0.001(7) -0.004(7) 0.004(7)
C57 0.197(9) 0.199(9) 0.199(9) 0.003(6) -0.002(6) 0.003(6)
C58 0.191(10) 0.191(9) 0.194(10) 0.005(7) -0.002(7) 0.002(7)
C59 0.186(9) 0.186(9) 0.187(9) 0.004(7) -0.001(7) 0.001(7)
O12 0.212(11) 0.211(11) 0.208(11) 0.003(7) -0.004(7) -0.002(7)
C60 0.227(18) 0.218(18) 0.216(18) 0.005(15) 0.002(15) -0.005(14)

loop_
_atom_type_symbol
_atom_type_description
_atom_type_scat_dispersion_real
_atom_type_scat_dispersion_imag
_atom_type_scat_source
C C 0.0033 0.0016 'International Tables Vol C Tables 4.2.6.8 and 6.1.1.4'
H H 0.0000 0.0000 'International Tables Vol C Tables 4.2.6.8 and 6.1.1.4'
O O 0.0106 0.0060 'International Tables Vol C Tables 4.2.6.8 and 6.1.1.4'
Zr Zr -2.9673 0.5597 'International Tables Vol C Tables 4.2.6.8 and 6.1.1.4'
N N 0.0061 0.0033 'International Tables Vol C Tables 4.2.6.8 and 6.1.1.4'

loop_
_geom_angle_atom_site_label_1
_geom_angle_atom_site_label_2
_geom_angle_atom_site_label_3
_geom_angle
_geom_angle_site_symmetry_1
_geom_angle_site_symmetry_3
_geom_angle_publ_flag
O1B Zr1 O2B 85.02(17) . . ?
O2 Zr1 O1 75.0(2) . . ?
O2 Zr1 Zr2 76.71(7) . . ?
O1 Zr1 Zr2 35.80(16) . . ?
O1B Zr1 Zr2B 34.95(16) . . ?
O2B Zr1 Zr2B 76.18(7) . . ?
C9 C8 C5 175.4(12) . . ?
C9 C8 C5B 178.8(13) . . ?
C8 C9 C9 177.1(12) . 8 ?
O1 Zr2 O5 134.7(4) . . ?
O1 Zr2 O4 82.6(3) . . ?
O5 Zr2 O4 93.4(4) . . ?
O1 Zr2 O3 68.1(3) . . ?
O5 Zr2 O3 68.0(5) . . ?
O4 Zr2 O3 71.1(2) . . ?
O1 Zr2 Zr1 38.86(15) . . ?
O5 Zr2 Zr1 114.6(4) . . ?
O4 Zr2 Zr1 119.0(2) . . ?
O3 Zr2 Zr1 71.8(2) . . ?
Zr2 O1 Zr1 105.3(3) . . ?
C28 O5 Zr2 135.2(12) . . ?
O5 C28 N1 116.9(16) . . ?
O5 C28 H28 121.6 . . ?
N1 C28 H28 121.6 . . ?
C31 N1 C29 127.1(17) . . ?
C31 N1 C28 115.6(18) . . ?
C29 N1 C28 114.4(17) . . ?
N1 C29 C30 124(2) . . ?
N1 C29 H29A 106.3 . . ?
C30 C29 H29A 106.3 . . ?
N1 C29 H29B 106.3 . . ?
C30 C29 H29B 106.3 . . ?
H29A C29 H29B 106.4 . . ?
C29 C30 H30A 109.5 . . ?
C29 C30 H30B 109.5 . . ?
H30A C30 H30B 109.5 . . ?
C29 C30 H30C 109.5 . . ?
H30A C30 H30C 109.5 . . ?
H30B C30 H30C 109.5 . . ?
N1 C31 C32 116(2) . . ?
N1 C31 H31A 108.4 . . ?
C32 C31 H31A 108.4 . . ?
N1 C31 H31B 108.4 . . ?
C32 C31 H31B 108.4 . . ?
H31A C31 H31B 107.4 . . ?
C31 C32 H32A 109.5 . . ?
C31 C32 H32B 109.5 . . ?
H32A C32 H32B 109.5 . . ?
C31 C32 H32C 109.5 . . ?
H32A C32 H32C 109.5 . . ?
H32B C32 H32C 109.5 . . ?
H6A O6 H6B 108(3) . . ?
Zr2 O4 H4 134.1 . . ?
C1 O2 Zr1 128.0(5) . . ?
C1 O3 Zr2 134.0(7) . . ?
O3 C1 O2 128.7(9) . . ?
O3 C1 C2 115.3(8) . . ?
O2 C1 C2 116.0(8) . . ?
C3 C2 C7 120.0 . . ?
C3 C2 C1 118.3(7) . . ?
C7 C2 C1 120.9(6) . . ?
C4 C3 C2 120.0 . . ?
C4 C3 H3 120.0 . . ?
C2 C3 H3 120.0 . . ?
C3 C4 C5 120.0 . . ?
C3 C4 C10 115.7(5) . . ?
C5 C4 C10 124.0(5) . . ?
C6 C5 C4 120.0 . . ?
C6 C5 C8 121.8(8) . . ?
C4 C5 C8 118.2(8) . . ?
C7 C6 C5 120.0 . . ?
C7 C6 C19 119.9(6) . . ?
C5 C6 C19 120.0(6) . . ?
C6 C7 C2 120.0 . . ?
C6 C7 H7 120.0 . . ?
C2 C7 H7 120.0 . . ?
C11 C10 C4 179.9(5) . . ?
C10 C11 C12 172.6(4) . . ?
C13 C12 C17 120.0 . . ?
C13 C12 C11 116.56(19) . . ?
C17 C12 C11 123.4(2) . . ?
C14 C13 C12 120.0 . . ?
C14 C13 H13 120.0 . . ?
C12 C13 H13 120.0 . . ?
C13 C14 C15 120.0 . . ?
C13 C14 H14 120.0 . . ?
C15 C14 H14 120.0 . . ?
C14 C15 C16 120.0 . . ?
C14 C15 O7 118.4(3) . . ?
C16 C15 O7 121.6(3) . . ?
C17 C16 C15 120.0 . . ?
C17 C16 H16 120.0 . . ?
C15 C16 H16 120.0 . . ?
C16 C17 C12 120.0 . . ?
C16 C17 H17 120.0 . . ?
C12 C17 H17 120.0 . . ?
C15 O7 C18 119.2(12) . . ?
O7 C18 H18A 109.5 . . ?
O7 C18 H18B 109.5 . . ?
H18A C18 H18B 109.5 . . ?
O7 C18 H18C 109.5 . . ?
H18A C18 H18C 109.5 . . ?
H18B C18 H18C 109.5 . . ?
C20 C19 C6 180.0(5) . . ?
C19 C20 C21 170.9(12) . . ?
C22 C21 C26 120.0 . . ?
C22 C21 C20 119.3(7) . . ?
C26 C21 C20 118.1(7) . . ?
C23 C22 C21 120.0 . . ?
C23 C22 H22 120.0 . . ?
C21 C22 H22 120.0 . . ?
C22 C23 C24 120.0 . . ?
C22 C23 H23 120.0 . . ?
C24 C23 H23 120.0 . . ?
C25 C24 C23 120.0 . . ?
C25 C24 O8 119.9(2) . . ?
C23 C24 O8 120.1(2) . . ?
C24 C25 C26 120.0 . . ?
C24 C25 H25 120.0 . . ?
C26 C25 H25 120.0 . . ?
C25 C26 C21 120.0 . . ?
C25 C26 H26 120.0 . . ?
C21 C26 H26 120.0 . . ?
C24 O8 C27 127.8(14) . . ?
O8 C27 H27A 109.5 . . ?
O8 C27 H27B 109.5 . . ?
H27A C27 H27B 109.5 . . ?
O8 C27 H27C 109.5 . . ?
H27A C27 H27C 109.5 . . ?
H27B C27 H27C 109.5 . . ?
O10 Zr2B O4B 95.3(5) . . ?
O10 Zr2B O1B 144.9(5) . . ?
O4B Zr2B O1B 94.5(3) . . ?
O10 Zr2B O3B 70.1(5) . . ?
O4B Zr2B O3B 72.7(3) . . ?
O1B Zr2B O3B 80.9(3) . . ?
O10 Zr2B Zr1 115.5(4) . . ?
O4B Zr2B Zr1 118.0(2) . . ?
O1B Zr2B Zr1 32.58(15) . . ?
O3B Zr2B Zr1 70.1(2) . . ?
Zr1 O1B Zr2B 112.5(3) . . ?
Zr1 O1B H1B 111(5) . . ?
Zr2B O1B H1B 101(4) . . ?
Zr2B O4B H4B 149.2 . . ?
C1B O2B Zr1 128.2(5) . . ?
C1B O3B Zr2B 137.5(7) . . ?
O3B C1B O2B 126.7(8) . . ?
O3B C1B C2B 115.3(8) . . ?
O2B C1B C2B 118.0(8) . . ?
C3B C2B C7B 120.0 . . ?
C3B C2B C1B 119.5(6) . . ?
C7B C2B C1B 120.5(6) . . ?
C4B C3B C2B 120.0 . . ?
C4B C3B H3B 120.0 . . ?
C2B C3B H3B 120.0 . . ?
C5B C4B C3B 120.0 . . ?
C5B C4B C10B 121.6(6) . . ?
C3B C4B C10B 118.3(6) . . ?
C4B C5B C6B 120.0 . . ?
C4B C5B C8 117.5(8) . . ?
C6B C5B C8 121.9(8) . . ?
C7B C6B C5B 120.0 . . ?
C7B C6B C19B 122.6(5) . . ?
C5B C6B C19B 116.4(5) . . ?
C6B C7B C2B 120.0 . . ?
C6B C7B H7B 120.0 . . ?
C2B C7B H7B 120.0 . . ?
C11B C10B C4B 180.0(5) . . ?
C10B C11B C12B 178.4(11) . . ?
C13B C12B C17B 120.0 . . ?
C13B C12B C11B 119.4(7) . . ?
C17B C12B C11B 119.2(7) . . ?
C12B C13B C14B 120.0 . . ?
C12B C13B H13B 120.0 . . ?
C14B C13B H13B 120.0 . . ?
C15B C14B C13B 120.0 . . ?
C15B C14B H14B 120.0 . . ?
C13B C14B H14B 120.0 . . ?
C14B C15B C16B 120.0 . . ?
C14B C15B O7B 120.2(6) . . ?
C16B C15B O7B 119.8(6) . . ?
C17B C16B C15B 120.0 . . ?
C17B C16B H16B 120.0 . . ?
C15B C16B H16B 120.0 . . ?
C16B C17B C12B 120.0 . . ?
C16B C17B H17B 120.0 . . ?
C12B C17B H17B 120.0 . . ?
C15B O7B C18B 119.9(13) . . ?
O7B C18B H18D 109.5 . . ?
O7B C18B H18E 109.5 . . ?
H18D C18B H18E 109.5 . . ?
O7B C18B H18F 109.5 . . ?
H18D C18B H18F 109.5 . . ?
H18E C18B H18F 109.5 . . ?
C20B C19B C6B 179.9(3) . . ?
C19B C20B C21B 164.4(3) . . ?
C22B C21B C26B 120.0 . . ?
C22B C21B C20B 124.02(19) . . ?
C26B C21B C20B 115.98(19) . . ?
C21B C22B C23B 120.0 . . ?
C21B C22B H22B 120.0 . . ?
C23B C22B H22B 120.0 . . ?
C22B C23B C24B 120.0 . . ?
C22B C23B H23B 120.0 . . ?
C24B C23B H23B 120.0 . . ?
C23B C24B C25B 120.0 . . ?
C23B C24B O8B 120.8(2) . . ?
C25B C24B O8B 119.2(2) . . ?
C26B C25B C24B 120.0 . . ?
C26B C25B H25B 120.0 . . ?
C24B C25B H25B 120.0 . . ?
C25B C26B C21B 120.0 . . ?
C25B C26B H26B 120.0 . . ?
C21B C26B H26B 120.0 . . ?
C24B O8B C27B 119.7(12) . . ?
O8B C27B H27D 109.5 . . ?
O8B C27B H27E 109.5 . . ?
H27D C27B H27E 109.5 . . ?
O8B C27B H27F 109.5 . . ?
H27D C27B H27F 109.5 . . ?
H27E C27B H27F 109.5 . . ?
C33 O10 Zr2B 133.6(12) . . ?
O10 C33 O9 127.5(12) . . ?
O10 C33 C34 112.0(11) . . ?
O9 C33 C34 120.2(12) . . ?
C35 C34 C39 120.0 . . ?
C35 C34 C33 120.6(9) . . ?
C39 C34 C33 119.0(9) . . ?
C34 C35 C36 120.0 . . ?
C34 C35 H35 120.0 . . ?
C36 C35 H35 120.0 . . ?
C35 C36 C37 120.0 . . ?
C35 C36 C42 119.0(7) . . ?
C37 C36 C42 121.0(7) . . ?
C38 C37 C36 120.0 . . ?
C38 C37 C40 125.3(11) . . ?
C36 C37 C40 114.0(12) . . ?
C39 C38 C37 120.0 . . ?
C39 C38 C52 118.6(14) . . ?
C37 C38 C52 121.0(14) . . ?
C38 C39 C34 120.0 . . ?
C38 C39 H39 120.0 . . ?
C34 C39 H39 120.0 . . ?
C41 C40 C37 166(2) . . ?
C43 C42 C36 179.4(9) . . ?
C42 C43 C44 172.5(9) . . ?
C45 C44 C50 120.0 . . ?
C45 C44 C43 119.9(4) . . ?
C50 C44 C43 119.9(4) . . ?
C44 C45 C47 120.0 . . ?
C44 C45 H45 120.0 . . ?
C47 C45 H45 120.0 . . ?
C45 C47 C48 120.0 . . ?
C45 C47 H47 120.0 . . ?
C48 C47 H47 120.0 . . ?
C47 C48 C49 120.0 . . ?
C47 C48 O11 119.0(8) . . ?
C49 C48 O11 121.0(8) . . ?
C50 C49 C48 120.0 . . ?
C50 C49 H49 120.0 . . ?
C48 C49 H49 120.0 . . ?
C49 C50 C44 120.0 . . ?
C49 C50 H50 120.0 . . ?
C44 C50 H50 120.0 . . ?
C48 O11 C51 113.9(19) . . ?
O11 C51 H51A 109.5 . . ?
O11 C51 H51B 109.5 . . ?
H51A C51 H51B 109.5 . . ?
O11 C51 H51C 109.5 . . ?
H51A C51 H51C 109.5 . . ?
H51B C51 H51C 109.5 . . ?
C53 C52 C38 162(3) . . ?
C52 C53 C54 149.8(17) . . ?
C55 C54 C59 120.0 . . ?
C55 C54 C53 120.0(3) . . ?
C59 C54 C53 120.0(3) . . ?
C56 C55 C54 120.0 . . ?
C56 C55 H55 120.0 . . ?
C54 C55 H55 120.0 . . ?
C55 C56 C57 120.0 . . ?
C55 C56 H56 120.0 . . ?
C57 C56 H56 120.0 . . ?
C58 C57 C56 120.0 . . ?
C58 C57 O12 119.5(5) . . ?
C56 C57 O12 120.5(5) . . ?
C57 C58 C59 120.0 . . ?
C57 C58 H58 120.0 . . ?
C59 C58 H58 120.0 . . ?
C58 C59 C54 120.0 . . ?
C58 C59 H59 120.0 . . ?
C54 C59 H59 120.0 . . ?
C57 O12 C60 125(2) . . ?
O12 C60 H60A 109.5 . . ?
O12 C60 H60B 109.5 . . ?
H60A C60 H60B 109.5 . . ?
O12 C60 H60C 109.5 . . ?
H60A C60 H60C 109.5 . . ?
H60B C60 H60C 109.5 . . ?

loop_
_geom_bond_atom_site_label_1
_geom_bond_atom_site_label_2
_geom_bond_distance
_geom_bond_site_symmetry_2
_geom_bond_publ_flag
Zr1 O1B 2.051(6) . ?
Zr1 O2B 2.225(2) . ?
Zr1 O2 2.225(2) . ?
Zr1 O1 2.265(5) . ?
Zr1 Zr2 3.4819(11) . ?
Zr1 Zr2B 3.5194(11) . ?
C8 C9 1.203(7) . ?
C8 C5 1.423(8) . ?
C8 C5B 1.438(9) . ?
C9 C9 1.351(11) 8 ?
Zr2 O1 2.112(6) . ?
Zr2 O5 2.203(9) . ?
Zr2 O4 2.210(10) . ?
Zr2 O3 2.265(8) . ?
O5 C28 1.257(16) . ?
C28 N1 1.52(2) . ?
C28 H28 0.9500 . ?
N1 C31 1.39(3) . ?
N1 C29 1.41(3) . ?
C29 C30 1.474(17) . ?
C29 H29A 0.9900 . ?
C29 H29B 0.9900 . ?
C30 H30A 0.9800 . ?
C30 H30B 0.9800 . ?
C30 H30C 0.9800 . ?
C31 C32 1.517(18) . ?
C31 H31A 0.9900 . ?
C31 H31B 0.9900 . ?
C32 H32A 0.9800 . ?
C32 H32B 0.9800 . ?
C32 H32C 0.9800 . ?
O6 H6A 0.84(2) . ?
O6 H6B 0.84(2) . ?
O4 H4 0.8596 . ?
O2 C1 1.272(10) . ?
O3 C1 1.247(10) . ?
C1 C2 1.486(9) . ?
C2 C3 1.3900 . ?
C2 C7 1.3900 . ?
C3 C4 1.3900 . ?
C3 H3 0.9500 . ?
C4 C5 1.3900 . ?
C4 C10 1.461(11) . ?
C5 C6 1.3900 . ?
C6 C7 1.3900 . ?
C6 C19 1.418(12) . ?
C7 H7 0.9500 . ?
C10 C11 1.224(12) . ?
C11 C12 1.420(6) . ?
C12 C13 1.3900 . ?
C12 C17 1.3900 . ?
C13 C14 1.3900 . ?
C13 H13 0.9500 . ?
C14 C15 1.3900 . ?
C14 H14 0.9500 . ?
C15 C16 1.3900 . ?
C15 O7 1.427(6) . ?
C16 C17 1.3900 . ?
C16 H16 0.9500 . ?
C17 H17 0.9500 . ?
O7 C18 1.519(14) . ?
C18 H18A 0.9800 . ?
C18 H18B 0.9800 . ?
C18 H18C 0.9800 . ?
C19 C20 1.190(15) . ?
C20 C21 1.436(12) . ?
C21 C22 1.3900 . ?
C21 C26 1.3900 . ?
C22 C23 1.3900 . ?
C22 H22 0.9500 . ?
C23 C24 1.3900 . ?
C23 H23 0.9500 . ?
C24 C25 1.3900 . ?
C24 O8 1.427(9) . ?
C25 C26 1.3900 . ?
C25 H25 0.9500 . ?
C26 H26 0.9500 . ?
O8 C27 1.481(13) . ?
C27 H27A 0.9800 . ?
C27 H27B 0.9800 . ?
C27 H27C 0.9800 . ?
Zr2B O10 2.130(10) . ?
Zr2B O4B 2.176(9) . ?
Zr2B O1B 2.182(6) . ?
Zr2B O3B 2.224(7) . ?
O1B H1B 0.863(18) . ?
O4B H4B 0.8449 . ?
O2B C1B 1.258(10) . ?
O3B C1B 1.245(10) . ?
C1B C2B 1.500(9) . ?
C2B C3B 1.3900 . ?
C2B C7B 1.3900 . ?
C3B C4B 1.3900 . ?
C3B H3B 0.9500 . ?
C4B C5B 1.3900 . ?
C4B C10B 1.460(11) . ?
C5B C6B 1.3900 . ?
C6B C7B 1.3900 . ?
C6B C19B 1.420(12) . ?
C7B H7B 0.9500 . ?
C10B C11B 1.226(13) . ?
C11B C12B 1.435(11) . ?
C12B C13B 1.3900 . ?
C12B C17B 1.3900 . ?
C13B C14B 1.3900 . ?
C13B H13B 0.9500 . ?
C14B C15B 1.3900 . ?
C14B H14B 0.9500 . ?
C15B C16B 1.3900 . ?
C15B O7B 1.433(6) . ?
C16B C17B 1.3900 . ?
C16B H16B 0.9500 . ?
C17B H17B 0.9500 . ?
O7B C18B 1.521(14) . ?
C18B H18D 0.9800 . ?
C18B H18E 0.9800 . ?
C18B H18F 0.9800 . ?
C19B C20B 1.200(14) . ?
C20B C21B 1.445(12) . ?
C21B C22B 1.3900 . ?
C21B C26B 1.3900 . ?
C22B C23B 1.3900 . ?
C22B H22B 0.9500 . ?
C23B C24B 1.3900 . ?
C23B H23B 0.9500 . ?
C24B C25B 1.3900 . ?
C24B O8B 1.425(10) . ?
C25B C26B 1.3900 . ?
C25B H25B 0.9500 . ?
C26B H26B 0.9500 . ?
O8B C27B 1.515(13) . ?
C27B H27D 0.9800 . ?
C27B H27E 0.9800 . ?
C27B H27F 0.9800 . ?
O9 C33 1.271(14) . ?
O10 C33 1.260(15) . ?
C33 C34 1.501(12) . ?
C34 C35 1.3900 . ?
C34 C39 1.3900 . ?
C35 C36 1.3900 . ?
C35 H35 0.9500 . ?
C36 C37 1.3900 . ?
C36 C42 1.488(13) . ?
C37 C38 1.3900 . ?
C37 C40 1.431(14) . ?
C38 C39 1.3900 . ?
C38 C52 1.401(15) . ?
C39 H39 0.9500 . ?
C40 C41 1.213(16) . ?
C42 C43 1.243(14) . ?
C43 C44 1.444(10) . ?
C44 C45 1.3900 . ?
C44 C50 1.3900 . ?
C45 C47 1.3900 . ?
C45 H45 0.9500 . ?
C47 C48 1.3900 . ?
C47 H47 0.9500 . ?
C48 C49 1.3900 . ?
C48 O11 1.432(7) . ?
C49 C50 1.3900 . ?
C49 H49 0.9500 . ?
C50 H50 0.9500 . ?
O11 C51 1.55(2) . ?
C51 H51A 0.9800 . ?
C51 H51B 0.9800 . ?
C51 H51C 0.9800 . ?
C52 C53 1.206(16) . ?
C53 C54 1.442(9) . ?
C54 C55 1.3900 . ?
C54 C59 1.3900 . ?
C55 C56 1.3900 . ?
C55 H55 0.9500 . ?
C56 C57 1.3900 . ?
C56 H56 0.9500 . ?
C57 C58 1.3900 . ?
C57 O12 1.429(11) . ?
C58 C59 1.3900 . ?
C58 H58 0.9500 . ?
C59 H59 0.9500 . ?
O12 C60 1.486(19) . ?
C60 H60A 0.9800 . ?
C60 H60B 0.9800 . ?
C60 H60C 0.9800 . ?

loop_
_geom_torsion_atom_site_label_1
_geom_torsion_atom_site_label_2
_geom_torsion_atom_site_label_3
_geom_torsion_atom_site_label_4
_geom_torsion
_geom_torsion_site_symmetry_1
_geom_torsion_site_symmetry_2
_geom_torsion_site_symmetry_3
_geom_torsion_site_symmetry_4
_geom_torsion_publ_flag
Zr2 O5 C28 N1 -168.8(10) . . . . ?
O5 C28 N1 C31 162(2) . . . . ?
O5 C28 N1 C29 -0.1(3) . . . . ?
C31 N1 C29 C30 20(2) . . . . ?
C28 N1 C29 C30 179.8(4) . . . . ?
C29 N1 C31 C32 -22(3) . . . . ?
C28 N1 C31 C32 178.4(19) . . . . ?
Zr2 O3 C1 O2 -7.9(9) . . . . ?
Zr2 O3 C1 C2 172.1(9) . . . . ?
Zr1 O2 C1 O3 -2.5(6) . . . . ?
Zr1 O2 C1 C2 177.5(5) . . . . ?
O3 C1 C2 C3 -23.1(7) . . . . ?
O2 C1 C2 C3 156.8(7) . . . . ?
O3 C1 C2 C7 146.5(8) . . . . ?
O2 C1 C2 C7 -33.5(8) . . . . ?
C7 C2 C3 C4 0.0 . . . . ?
C1 C2 C3 C4 169.7(10) . . . . ?
C2 C3 C4 C5 0.0 . . . . ?
C2 C3 C4 C10 -174.7(8) . . . . ?
C3 C4 C5 C6 0.0 . . . . ?
C10 C4 C5 C6 174.3(9) . . . . ?
C3 C4 C5 C8 -179.6(13) . . . . ?
C10 C4 C5 C8 -5.3(11) . . . . ?
C4 C5 C6 C7 0.0 . . . . ?
C8 C5 C6 C7 179.5(13) . . . . ?
C4 C5 C6 C19 -178.3(11) . . . . ?
C8 C5 C6 C19 1.2(13) . . . . ?
C5 C6 C7 C2 0.0 . . . . ?
C19 C6 C7 C2 178.3(10) . . . . ?
C3 C2 C7 C6 0.0 . . . . ?
C1 C2 C7 C6 -169.5(10) . . . . ?
C17 C12 C13 C14 0.0 . . . . ?
C11 C12 C13 C14 180.0 . . . . ?
C12 C13 C14 C15 0.0 . . . . ?
C13 C14 C15 C16 0.0 . . . . ?
C13 C14 C15 O7 180.0 . . . . ?
C14 C15 C16 C17 0.0 . . . . ?
O7 C15 C16 C17 180.0 . . . . ?
C15 C16 C17 C12 0.0 . . . . ?
C13 C12 C17 C16 0.0 . . . . ?
C11 C12 C17 C16 180.0 . . . . ?
C14 C15 O7 C18 19(2) . . . . ?
C16 C15 O7 C18 -161(2) . . . . ?
C26 C21 C22 C23 0.0 . . . . ?
C20 C21 C22 C23 -161.4(10) . . . . ?
C21 C22 C23 C24 0.0 . . . . ?
C22 C23 C24 C25 0.0 . . . . ?
C22 C23 C24 O8 180.0 . . . . ?
C23 C24 C25 C26 0.0 . . . . ?
O8 C24 C25 C26 180.0 . . . . ?
C24 C25 C26 C21 0.0 . . . . ?
C22 C21 C26 C25 0.0 . . . . ?
C20 C21 C26 C25 161.6(10) . . . . ?
C25 C24 O8 C27 -89(2) . . . . ?
C23 C24 O8 C27 91(2) . . . . ?
Zr2B O3B C1B O2B 17.0(10) . . . . ?
Zr2B O3B C1B C2B -162.9(9) . . . . ?
Zr1 O2B C1B O3B -8.5(6) . . . . ?
Zr1 O2B C1B C2B 171.4(5) . . . . ?
O3B C1B C2B C3B 10.9(7) . . . . ?
O2B C1B C2B C3B -169.0(7) . . . . ?
O3B C1B C2B C7B -166.2(8) . . . . ?
O2B C1B C2B C7B 13.9(8) . . . . ?
C7B C2B C3B C4B 0.0 . . . . ?
C1B C2B C3B C4B -177.1(10) . . . . ?
C2B C3B C4B C5B 0.0 . . . . ?
C2B C3B C4B C10B 176.6(10) . . . . ?
C3B C4B C5B C6B 0.0 . . . . ?
C10B C4B C5B C6B -176.4(11) . . . . ?
C3B C4B C5B C8 -171.2(13) . . . . ?
C10B C4B C5B C8 12.3(12) . . . . ?
C4B C5B C6B C7B 0.0 . . . . ?
C8 C5B C6B C7B 170.9(14) . . . . ?
C4B C5B C6B C19B -169.1(8) . . . . ?
C8 C5B C6B C19B 1.8(11) . . . . ?
C5B C6B C7B C2B 0.0 . . . . ?
C19B C6B C7B C2B 168.4(8) . . . . ?
C3B C2B C7B C6B 0.0 . . . . ?
C1B C2B C7B C6B 177.1(10) . . . . ?
C17B C12B C13B C14B 0.0 . . . . ?
C11B C12B C13B C14B 166.3(10) . . . . ?
C12B C13B C14B C15B 0.0 . . . . ?
C13B C14B C15B C16B 0.0 . . . . ?
C13B C14B C15B O7B 180.0 . . . . ?
C14B C15B C16B C17B 0.0 . . . . ?
O7B C15B C16B C17B 180.0 . . . . ?
C15B C16B C17B C12B 0.0 . . . . ?
C13B C12B C17B C16B 0.0 . . . . ?
C11B C12B C17B C16B -166.3(10) . . . . ?
C14B C15B O7B C18B -65.8(19) . . . . ?
C16B C15B O7B C18B 114.2(19) . . . . ?
C19B C20B C21B C22B 41.8(13) . . . . ?
C19B C20B C21B C26B -138.2(13) . . . . ?
C26B C21B C22B C23B 0.0 . . . . ?
C20B C21B C22B C23B 180.0 . . . . ?
C21B C22B C23B C24B 0.0 . . . . ?
C22B C23B C24B C25B 0.0 . . . . ?
C22B C23B C24B O8B 180.0 . . . . ?
C23B C24B C25B C26B 0.0 . . . . ?
O8B C24B C25B C26B 180.0 . . . . ?
C24B C25B C26B C21B 0.0 . . . . ?
C22B C21B C26B C25B 0.0 . . . . ?
C20B C21B C26B C25B 180.0 . . . . ?
C23B C24B O8B C27B -84.4(19) . . . . ?
C25B C24B O8B C27B 95.6(19) . . . . ?
Zr2B O10 C33 O9 33(4) . . . . ?
Zr2B O10 C33 C34 -154.0(11) . . . . ?
O10 C33 C34 C35 -2(2) . . . . ?
O9 C33 C34 C35 172.5(17) . . . . ?
O10 C33 C34 C39 171.1(14) . . . . ?
O9 C33 C34 C39 -15(3) . . . . ?
C39 C34 C35 C36 0.0 . . . . ?
C33 C34 C35 C36 172.5(14) . . . . ?
C34 C35 C36 C37 0.0 . . . . ?
C34 C35 C36 C42 179.1(8) . . . . ?
C35 C36 C37 C38 0.0 . . . . ?
C42 C36 C37 C38 -179.1(8) . . . . ?
C35 C36 C37 C40 170.7(14) . . . . ?
C42 C36 C37 C40 -8.4(14) . . . . ?
C36 C37 C38 C39 0.0 . . . . ?
C40 C37 C38 C39 -169.6(16) . . . . ?
C36 C37 C38 C52 172(2) . . . . ?
C40 C37 C38 C52 3(2) . . . . ?
C37 C38 C39 C34 0.0 . . . . ?
C52 C38 C39 C34 -172(2) . . . . ?
C35 C34 C39 C38 0.0 . . . . ?
C33 C34 C39 C38 -172.6(14) . . . . ?
C38 C37 C40 C41 -29(10) . . . . ?
C36 C37 C40 C41 160(9) . . . . ?
C50 C44 C45 C47 0.0 . . . . ?
C43 C44 C45 C47 -174.8(5) . . . . ?
C44 C45 C47 C48 0.0 . . . . ?
C45 C47 C48 C49 0.0 . . . . ?
C45 C47 C48 O11 180.0 . . . . ?
C47 C48 C49 C50 0.0 . . . . ?
O11 C48 C49 C50 180.0 . . . . ?
C48 C49 C50 C44 0.0 . . . . ?
C45 C44 C50 C49 0.0 . . . . ?
C43 C44 C50 C49 174.8(5) . . . . ?
C47 C48 O11 C51 1(3) . . . . ?
C49 C48 O11 C51 -179(3) . . . . ?
C39 C38 C52 C53 88(9) . . . . ?
C37 C38 C52 C53 -84(9) . . . . ?
C38 C52 C53 C54 157(7) . . . . ?
C52 C53 C54 C55 -72(3) . . . . ?
C52 C53 C54 C59 108(3) . . . . ?
C59 C54 C55 C56 0.0 . . . . ?
C53 C54 C55 C56 180.0 . . . . ?
C54 C55 C56 C57 0.0 . . . . ?
C55 C56 C57 C58 0.0 . . . . ?
C55 C56 C57 O12 180.0 . . . . ?
C56 C57 C58 C59 0.0 . . . . ?
O12 C57 C58 C59 180.0 . . . . ?
C57 C58 C59 C54 0.0 . . . . ?
C55 C54 C59 C58 0.0 . . . . ?
C53 C54 C59 C58 180.0 . . . . ?
C58 C57 O12 C60 20(3) . . . . ?
C56 C57 O12 C60 -160(3) . . . . ?
